data_7158861
loop_
_publ_author_name
'He, Juan'
'Yu, Wei-Wei'
'Isaka, Masahiko'
'Cox, Russell J.'
'Liu, Ji-Kai'
'Feng, Tao'

_publ_section_title
;
 Antroxazole A, an oxazole-containing chamigrane dimer from the fungus
 Antrodiella albocinnamomea with immunosuppressive activity
;
_journal_name_full 'Organic &amp; Biomolecular Chemistry'
_journal_paper_doi 10.1039/D2OB01443B
_journal_year 2022
_chemical_formula_sum 'C28 H35 N O6'
_chemical_formula_weight 481.57
_space_group_crystal_system monoclinic
_space_group_IT_number 4
_space_group_name_Hall 'P 2yb'
_space_group_name_H-M_alt 'P 1 21 1'
_atom_sites_solution_hydrogens mixed
_audit_creation_method SHELXL-2017/1
_audit_update_record
;
2022-03-31 deposited with the CCDC.	2022-08-25 downloaded from the CCDC.
;
_cell_angle_alpha 90
_cell_angle_beta 98.325(3)
_cell_angle_gamma 90
_cell_formula_units_Z 2
_cell_length_a 6.3881(4)
_cell_length_b 11.9470(7)
_cell_length_c 15.7014(9)
_cell_measurement_temperature 100(2)
_cell_volume 1185.68(12)
_computing_structure_refinement 'SHELXL-2017/1 (Sheldrick, 2017)'
_computing_structure_solution 'SHELXT 2014/5 (Sheldrick, 2014)'
_diffrn_ambient_temperature 100(2)
_diffrn_measured_fraction_theta_full 1.000
_diffrn_measured_fraction_theta_max 0.998
_diffrn_radiation_type CuK\a
_diffrn_radiation_wavelength 1.54178
_diffrn_reflns_av_R_equivalents 0.1013
_diffrn_reflns_av_unetI/netI 0.0703
_diffrn_reflns_Laue_measured_fraction_full 1.000
_diffrn_reflns_Laue_measured_fraction_max 0.998
_diffrn_reflns_limit_h_max 7
_diffrn_reflns_limit_h_min -5
_diffrn_reflns_limit_k_max 14
_diffrn_reflns_limit_k_min -14
_diffrn_reflns_limit_l_max 19
_diffrn_reflns_limit_l_min -19
_diffrn_reflns_number 19093
_diffrn_reflns_point_group_measured_fraction_full 0.999
_diffrn_reflns_point_group_measured_fraction_max 0.995
_diffrn_reflns_theta_full 67.679
_diffrn_reflns_theta_max 72.220
_diffrn_reflns_theta_min 2.844
_exptl_absorpt_coefficient_mu 0.765
_exptl_crystal_density_diffrn 1.349
_exptl_crystal_F_000 516
_exptl_crystal_size_max 0.900
_exptl_crystal_size_mid 0.120
_exptl_crystal_size_min 0.040
_refine_diff_density_max 0.336
_refine_diff_density_min -0.219
_refine_diff_density_rms 0.053
_refine_ls_abs_structure_details
;
 Flack x determined using 1808 quotients [(I+)-(I-)]/[(I+)+(I-)]
 (Parsons, Flack and Wagner, Acta Cryst. B69 (2013) 249-259).
;
_refine_ls_abs_structure_Flack -0.10(11)
_refine_ls_extinction_method none
_refine_ls_goodness_of_fit_ref 0.850
_refine_ls_hydrogen_treatment mixed
_refine_ls_matrix_type full
_refine_ls_number_parameters 326
_refine_ls_number_reflns 4663
_refine_ls_number_restraints 1
_refine_ls_restrained_S_all 0.849
_refine_ls_R_factor_all 0.0482
_refine_ls_R_factor_gt 0.0410
_refine_ls_shift/su_max 0.000
_refine_ls_shift/su_mean 0.000
_refine_ls_structure_factor_coef Fsqd
_refine_ls_weighting_details 'w=1/[\s^2^(Fo^2^)+(0.1000P)^2^] where P=(Fo^2^+2Fc^2^)/3'
_refine_ls_weighting_scheme calc
_refine_ls_wR_factor_gt 0.1094
_refine_ls_wR_factor_ref 0.1168
_reflns_Friedel_coverage 0.899
_reflns_Friedel_fraction_full 0.998
_reflns_Friedel_fraction_max 0.992
_reflns_number_gt 4246
_reflns_number_total 4663
_reflns_threshold_expression 'I > 2\s(I)'
_cod_data_source_file d2ob01443b2.cif
_cod_data_source_block lya64_0m
_cod_original_sg_symbol_H-M 'P 21'
_cod_database_code 7158861
_shelx_shelxl_version_number 2017/1
_shelx_space_group_comment
;
The symmetry employed for this shelxl refinement is uniquely defined
by the following loop, which should always be used as a source of
symmetry information in preference to the above space-group names.
They are only intended as comments.
;
_shelx_estimated_absorpt_t_min 0.546
_shelx_estimated_absorpt_t_max 0.970

loop_
_space_group_symop_operation_xyz
'x, y, z'
'-x, y+1/2, -z'

loop_
_atom_site_label
_atom_site_type_symbol
_atom_site_fract_x
_atom_site_fract_y
_atom_site_fract_z
_atom_site_U_iso_or_equiv
_atom_site_adp_type
_atom_site_occupancy
_atom_site_site_symmetry_order
_atom_site_calc_flag
_atom_site_refinement_flags_posn
_atom_site_refinement_flags_adp
_atom_site_refinement_flags_occupancy
_atom_site_disorder_assembly
_atom_site_disorder_group
O1 O 0.4557(3) 0.66365(18) 0.36534(13) 0.0177(4) Uani 1 1 d . . . . .
O2 O 0.2816(3) 0.64420(16) 0.22866(13) 0.0153(4) Uani 1 1 d . . . . .
O3 O 0.4852(3) 0.6992(2) 0.08865(14) 0.0226(5) Uani 1 1 d . . . . .
O4 O 0.0817(3) 0.54682(17) 0.36463(12) 0.0134(4) Uani 1 1 d . . . . .
O5 O 0.1829(3) 0.61834(16) 0.50044(12) 0.0141(4) Uani 1 1 d . . . . .
O6 O 0.0004(4) 0.7412(2) 0.61336(15) 0.0267(5) Uani 1 1 d . . . . .
N1 N 0.3716(3) 0.42513(19) 0.39586(14) 0.0123(4) Uani 1 1 d . . . . .
C1 C 0.1949(4) 0.5289(3) 0.76216(18) 0.0199(6) Uani 1 1 d . . . . .
H1 H 0.198599 0.513574 0.821723 0.024 Uiso 1 1 calc R U . . .
C2 C 0.2751(4) 0.4383(2) 0.70846(16) 0.0149(5) Uani 1 1 d . . . . .
C3 C 0.2189(4) 0.4666(2) 0.61000(17) 0.0136(5) Uani 1 1 d . . . . .
C4 C 0.3490(4) 0.3976(2) 0.55309(17) 0.0132(5) Uani 1 1 d . . . . .
H28 H 0.502395 0.409174 0.571450 0.016 Uiso 1 1 calc R U . . .
H27 H 0.317403 0.316817 0.557253 0.016 Uiso 1 1 calc R U . . .
C5 C 0.2859(4) 0.4383(2) 0.46288(17) 0.0121(5) Uani 1 1 d . . . . .
C6 C 0.2521(4) 0.4936(2) 0.32821(16) 0.0121(5) Uani 1 1 d . . . . .
C7 C 0.1613(4) 0.4245(2) 0.24808(16) 0.0126(5) Uani 1 1 d . . . . .
H23 H 0.175863 0.343664 0.261400 0.015 Uiso 1 1 calc R U . . .
H22 H 0.008972 0.441463 0.232147 0.015 Uiso 1 1 calc R U . . .
C8 C 0.2793(4) 0.4527(2) 0.17271(16) 0.0127(5) Uani 1 1 d . . . . .
C9 C 0.2216(4) 0.3765(2) 0.09218(17) 0.0150(5) Uani 1 1 d . . . . .
C10 C 0.3048(4) 0.4288(3) 0.01550(18) 0.0184(6) Uani 1 1 d . . . . .
H18 H 0.303571 0.383727 -0.034418 0.022 Uiso 1 1 calc R U . . .
C11 C 0.3794(5) 0.5327(3) 0.01249(17) 0.0195(6) Uani 1 1 d . . . . .
H2 H 0.431672 0.556399 -0.038198 0.023 Uiso 1 1 calc R U . . .
C12 C 0.1190(5) 0.6288(3) 0.73430(19) 0.0223(6) Uani 1 1 d . . . . .
H3 H 0.071304 0.679204 0.774149 0.027 Uiso 1 1 calc R U . . .
C13 C 0.5156(4) 0.4233(3) 0.73901(17) 0.0190(6) Uani 1 1 d . . . . .
H6 H 0.592974 0.486401 0.718701 0.028 Uiso 1 1 calc R U . . .
H5 H 0.563839 0.353351 0.715588 0.028 Uiso 1 1 calc R U . . .
H4 H 0.541977 0.420530 0.802038 0.028 Uiso 1 1 calc R U . . .
C14 C -0.0196(4) 0.4399(3) 0.57868(17) 0.0159(5) Uani 1 1 d . . . . .
H8 H -0.042375 0.358180 0.581876 0.019 Uiso 1 1 calc R U . . .
H7 H -0.107367 0.476819 0.617545 0.019 Uiso 1 1 calc R U . . .
C15 C -0.0918(4) 0.4804(2) 0.48486(17) 0.0157(5) Uani 1 1 d . . . . .
H10 H -0.158287 0.418244 0.448922 0.019 Uiso 1 1 calc R U . . .
H9 H -0.195344 0.542180 0.483967 0.019 Uiso 1 1 calc R U . . .
C16 C 0.1058(4) 0.5201(2) 0.45188(17) 0.0118(5) Uani 1 1 d . . . . .
C17 C 0.3988(4) 0.5859(2) 0.30063(17) 0.0139(5) Uani 1 1 d . . . . .
C18 C 0.2403(4) 0.5794(2) 0.15105(17) 0.0135(5) Uani 1 1 d . . . . .
C19 C 0.5203(4) 0.4401(2) 0.20742(16) 0.0140(5) Uani 1 1 d . . . . .
H12 H 0.546378 0.366362 0.235809 0.017 Uiso 1 1 calc R U . . .
H11 H 0.603014 0.443542 0.158798 0.017 Uiso 1 1 calc R U . . .
C20 C 0.5933(4) 0.5342(2) 0.27243(17) 0.0157(5) Uani 1 1 d . . . . .
H14 H 0.686440 0.503209 0.322777 0.019 Uiso 1 1 calc R U . . .
H13 H 0.673568 0.591617 0.245125 0.019 Uiso 1 1 calc R U . . .
C21 C -0.0189(4) 0.3542(3) 0.06748(18) 0.0191(5) Uani 1 1 d . . . . .
H16 H -0.094234 0.425752 0.059174 0.029 Uiso 1 1 calc R U . . .
H15 H -0.071051 0.312092 0.113662 0.029 Uiso 1 1 calc R U . . .
H17 H -0.043235 0.310835 0.013999 0.029 Uiso 1 1 calc R U . . .
C22 C 0.3842(4) 0.6128(3) 0.08494(17) 0.0160(5) Uani 1 1 d . . . . .
C23 C 0.3245(5) 0.2598(3) 0.10561(19) 0.0199(6) Uani 1 1 d . . . . .
H21 H 0.272132 0.211643 0.056618 0.030 Uiso 1 1 calc R U . . .
H19 H 0.288179 0.226624 0.158640 0.030 Uiso 1 1 calc R U . . .
H20 H 0.478482 0.267100 0.110093 0.030 Uiso 1 1 calc R U . . .
C24 C 0.0167(4) 0.6163(3) 0.11215(18) 0.0184(5) Uani 1 1 d . . . . .
H24 H -0.086998 0.581273 0.144065 0.028 Uiso 1 1 calc R U . . .
H26 H -0.011298 0.593170 0.051686 0.028 Uiso 1 1 calc R U . . .
H25 H 0.005445 0.697882 0.115878 0.028 Uiso 1 1 calc R U . . .
C25 C 0.2480(4) 0.5951(2) 0.59090(17) 0.0141(5) Uani 1 1 d . . . . .
C26 C 0.4706(5) 0.6437(2) 0.61215(19) 0.0190(6) Uani 1 1 d . . . . .
H30 H 0.569632 0.598278 0.584620 0.028 Uiso 1 1 calc R U . . .
H29 H 0.513559 0.643194 0.674649 0.028 Uiso 1 1 calc R U . . .
H31 H 0.471456 0.720744 0.590810 0.028 Uiso 1 1 calc R U . . .
C27 C 0.1072(5) 0.6628(3) 0.64326(18) 0.0180(5) Uani 1 1 d . . . . .
C28 C 0.1706(5) 0.3278(3) 0.73038(19) 0.0197(6) Uani 1 1 d . . . . .
H34 H 0.229140 0.304544 0.788836 0.030 Uiso 1 1 calc R U . . .
H33 H 0.198491 0.269794 0.689373 0.030 Uiso 1 1 calc R U . . .
H32 H 0.017537 0.338870 0.726874 0.030 Uiso 1 1 calc R U . . .
H35 H 0.354(7) 0.668(4) 0.394(3) 0.024(10) Uiso 1 1 d . . . . .

loop_
_atom_site_aniso_label
_atom_site_aniso_U_11
_atom_site_aniso_U_22
_atom_site_aniso_U_33
_atom_site_aniso_U_23
_atom_site_aniso_U_13
_atom_site_aniso_U_12
O1 0.0197(9) 0.0188(10) 0.0156(8) -0.0041(8) 0.0061(8) -0.0063(8)
O2 0.0184(9) 0.0131(9) 0.0144(9) -0.0005(7) 0.0029(7) 0.0004(8)
O3 0.0246(10) 0.0227(11) 0.0212(9) 0.0022(8) 0.0057(8) -0.0094(9)
O4 0.0109(8) 0.0171(9) 0.0124(8) 0.0002(7) 0.0020(7) 0.0036(7)
O5 0.0151(8) 0.0130(9) 0.0140(9) 0.0004(7) 0.0013(7) 0.0000(8)
O6 0.0342(12) 0.0224(11) 0.0244(10) 0.0022(9) 0.0066(9) 0.0143(10)
N1 0.0097(10) 0.0128(10) 0.0140(10) 0.0003(8) 0.0010(8) -0.0011(9)
C1 0.0174(13) 0.0277(16) 0.0152(12) -0.0015(11) 0.0041(10) 0.0057(12)
C2 0.0159(12) 0.0169(12) 0.0125(11) 0.0002(10) 0.0038(9) 0.0021(11)
C3 0.0129(12) 0.0147(13) 0.0137(11) 0.0008(9) 0.0032(9) -0.0001(10)
C4 0.0101(11) 0.0137(11) 0.0161(11) 0.0006(9) 0.0026(9) 0.0010(10)
C5 0.0070(10) 0.0126(11) 0.0163(11) -0.0004(9) 0.0003(9) -0.0016(10)
C6 0.0087(11) 0.0132(12) 0.0150(11) 0.0006(9) 0.0034(9) 0.0002(10)
C7 0.0094(11) 0.0156(12) 0.0132(11) 0.0001(9) 0.0025(9) -0.0022(9)
C8 0.0109(11) 0.0135(12) 0.0140(11) 0.0003(9) 0.0025(9) -0.0009(10)
C9 0.0140(12) 0.0179(13) 0.0135(11) -0.0030(10) 0.0038(9) -0.0004(11)
C10 0.0171(13) 0.0232(14) 0.0160(12) -0.0020(10) 0.0055(10) -0.0041(11)
C11 0.0189(13) 0.0264(15) 0.0141(11) -0.0002(11) 0.0054(10) -0.0036(12)
C12 0.0271(15) 0.0234(15) 0.0174(13) -0.0036(10) 0.0064(11) 0.0071(13)
C13 0.0171(13) 0.0227(14) 0.0163(12) 0.0038(10) -0.0003(10) 0.0028(11)
C14 0.0112(12) 0.0181(12) 0.0188(12) 0.0019(10) 0.0038(9) -0.0013(11)
C15 0.0088(11) 0.0210(13) 0.0176(12) 0.0001(10) 0.0030(10) 0.0022(10)
C16 0.0082(11) 0.0123(12) 0.0149(12) -0.0011(9) 0.0013(9) 0.0003(10)
C17 0.0112(11) 0.0157(12) 0.0147(11) 0.0003(10) 0.0020(9) -0.0020(10)
C18 0.0115(12) 0.0151(12) 0.0140(11) -0.0003(9) 0.0028(10) 0.0010(10)
C19 0.0081(11) 0.0179(12) 0.0163(11) -0.0003(10) 0.0025(9) -0.0011(10)
C20 0.0097(11) 0.0206(14) 0.0168(11) -0.0004(10) 0.0018(9) -0.0040(11)
C21 0.0159(13) 0.0231(14) 0.0184(11) -0.0041(10) 0.0029(10) -0.0063(11)
C22 0.0130(12) 0.0180(13) 0.0170(12) 0.0036(10) 0.0021(10) -0.0015(11)
C23 0.0187(14) 0.0172(14) 0.0238(12) -0.0048(10) 0.0034(11) 0.0004(11)
C24 0.0138(12) 0.0205(14) 0.0204(12) 0.0029(11) 0.0008(10) 0.0060(11)
C25 0.0136(12) 0.0134(12) 0.0155(11) -0.0006(9) 0.0024(9) 0.0024(10)
C26 0.0170(13) 0.0175(13) 0.0216(12) -0.0018(10) 0.0003(10) -0.0037(11)
C27 0.0176(13) 0.0176(13) 0.0186(13) -0.0024(11) 0.0025(10) 0.0033(11)
C28 0.0192(14) 0.0198(14) 0.0206(12) 0.0057(11) 0.0048(11) -0.0001(11)

loop_
_atom_type_symbol
_atom_type_description
_atom_type_scat_dispersion_real
_atom_type_scat_dispersion_imag
_atom_type_scat_source
C C 0.0181 0.0091 'International Tables Vol C Tables 4.2.6.8 and 6.1.1.4'
H H 0.0000 0.0000 'International Tables Vol C Tables 4.2.6.8 and 6.1.1.4'
N N 0.0311 0.0180 'International Tables Vol C Tables 4.2.6.8 and 6.1.1.4'
O O 0.0492 0.0322 'International Tables Vol C Tables 4.2.6.8 and 6.1.1.4'

loop_
_geom_angle_atom_site_label_1
_geom_angle_atom_site_label_2
_geom_angle_atom_site_label_3
_geom_angle
_geom_angle_site_symmetry_1
_geom_angle_site_symmetry_3
_geom_angle_publ_flag
C17 O1 H35 107(3) . . ?
C18 O2 C17 114.6(2) . . ?
C16 O4 C6 107.75(19) . . ?
C16 O5 C25 112.9(2) . . ?
C5 N1 C6 106.9(2) . . ?
C12 C1 C2 126.5(3) . . ?
C12 C1 H1 116.8 . . ?
C2 C1 H1 116.8 . . ?
C1 C2 C28 107.3(2) . . ?
C1 C2 C13 108.2(2) . . ?
C28 C2 C13 105.9(2) . . ?
C1 C2 C3 110.4(2) . . ?
C28 C2 C3 111.0(2) . . ?
C13 C2 C3 113.8(2) . . ?
C4 C3 C14 106.9(2) . . ?
C4 C3 C2 112.9(2) . . ?
C14 C3 C2 109.8(2) . . ?
C4 C3 C25 108.7(2) . . ?
C14 C3 C25 105.9(2) . . ?
C2 C3 C25 112.3(2) . . ?
C5 C4 C3 106.3(2) . . ?
C5 C4 H28 110.5 . . ?
C3 C4 H28 110.5 . . ?
C5 C4 H27 110.5 . . ?
C3 C4 H27 110.5 . . ?
H28 C4 H27 108.7 . . ?
N1 C5 C4 131.1(3) . . ?
N1 C5 C16 113.7(2) . . ?
C4 C5 C16 114.7(2) . . ?
O4 C6 N1 107.55(19) . . ?
O4 C6 C7 109.9(2) . . ?
N1 C6 C7 112.8(2) . . ?
O4 C6 C17 108.5(2) . . ?
N1 C6 C17 109.1(2) . . ?
C7 C6 C17 108.9(2) . . ?
C8 C7 C6 110.1(2) . . ?
C8 C7 H23 109.6 . . ?
C6 C7 H23 109.6 . . ?
C8 C7 H22 109.6 . . ?
C6 C7 H22 109.6 . . ?
H23 C7 H22 108.2 . . ?
C7 C8 C9 114.5(2) . . ?
C7 C8 C19 106.2(2) . . ?
C9 C8 C19 109.4(2) . . ?
C7 C8 C18 107.5(2) . . ?
C9 C8 C18 112.2(2) . . ?
C19 C8 C18 106.7(2) . . ?
C10 C9 C23 106.8(2) . . ?
C10 C9 C21 108.6(2) . . ?
C23 C9 C21 105.4(2) . . ?
C10 C9 C8 109.5(2) . . ?
C23 C9 C8 111.8(2) . . ?
C21 C9 C8 114.4(2) . . ?
C11 C10 C9 125.4(3) . . ?
C11 C10 H18 117.3 . . ?
C9 C10 H18 117.3 . . ?
C10 C11 C22 122.8(3) . . ?
C10 C11 H2 118.6 . . ?
C22 C11 H2 118.6 . . ?
C1 C12 C27 121.8(3) . . ?
C1 C12 H3 119.1 . . ?
C27 C12 H3 119.1 . . ?
C2 C13 H6 109.5 . . ?
C2 C13 H5 109.5 . . ?
H6 C13 H5 109.5 . . ?
C2 C13 H4 109.5 . . ?
H6 C13 H4 109.5 . . ?
H5 C13 H4 109.5 . . ?
C15 C14 C3 112.1(2) . . ?
C15 C14 H8 109.2 . . ?
C3 C14 H8 109.2 . . ?
C15 C14 H7 109.2 . . ?
C3 C14 H7 109.2 . . ?
H8 C14 H7 107.9 . . ?
C16 C15 C14 105.9(2) . . ?
C16 C15 H10 110.6 . . ?
C14 C15 H10 110.6 . . ?
C16 C15 H9 110.6 . . ?
C14 C15 H9 110.6 . . ?
H10 C15 H9 108.7 . . ?
O4 C16 O5 108.2(2) . . ?
O4 C16 C5 103.7(2) . . ?
O5 C16 C5 105.7(2) . . ?
O4 C16 C15 115.5(2) . . ?
O5 C16 C15 108.2(2) . . ?
C5 C16 C15 114.9(2) . . ?
O1 C17 O2 107.6(2) . . ?
O1 C17 C20 110.5(2) . . ?
O2 C17 C20 108.9(2) . . ?
O1 C17 C6 112.2(2) . . ?
O2 C17 C6 107.3(2) . . ?
C20 C17 C6 110.3(2) . . ?
O2 C18 C24 103.3(2) . . ?
O2 C18 C22 112.3(2) . . ?
C24 C18 C22 105.7(2) . . ?
O2 C18 C8 109.5(2) . . ?
C24 C18 C8 118.3(2) . . ?
C22 C18 C8 107.8(2) . . ?
C20 C19 C8 110.3(2) . . ?
C20 C19 H12 109.6 . . ?
C8 C19 H12 109.6 . . ?
C20 C19 H11 109.6 . . ?
C8 C19 H11 109.6 . . ?
H12 C19 H11 108.1 . . ?
C17 C20 C19 108.0(2) . . ?
C17 C20 H14 110.1 . . ?
C19 C20 H14 110.1 . . ?
C17 C20 H13 110.1 . . ?
C19 C20 H13 110.1 . . ?
H14 C20 H13 108.4 . . ?
C9 C21 H16 109.5 . . ?
C9 C21 H15 109.5 . . ?
H16 C21 H15 109.5 . . ?
C9 C21 H17 109.5 . . ?
H16 C21 H17 109.5 . . ?
H15 C21 H17 109.5 . . ?
O3 C22 C11 122.5(2) . . ?
O3 C22 C18 123.6(2) . . ?
C11 C22 C18 113.7(2) . . ?
C9 C23 H21 109.5 . . ?
C9 C23 H19 109.5 . . ?
H21 C23 H19 109.5 . . ?
C9 C23 H20 109.5 . . ?
H21 C23 H20 109.5 . . ?
H19 C23 H20 109.5 . . ?
C18 C24 H24 109.5 . . ?
C18 C24 H26 109.5 . . ?
H24 C24 H26 109.5 . . ?
C18 C24 H25 109.5 . . ?
H24 C24 H25 109.5 . . ?
H26 C24 H25 109.5 . . ?
O5 C25 C26 105.5(2) . . ?
O5 C25 C27 108.5(2) . . ?
C26 C25 C27 106.4(2) . . ?
O5 C25 C3 110.3(2) . . ?
C26 C25 C3 117.3(2) . . ?
C27 C25 C3 108.4(2) . . ?
C25 C26 H30 109.5 . . ?
C25 C26 H29 109.5 . . ?
H30 C26 H29 109.5 . . ?
C25 C26 H31 109.5 . . ?
H30 C26 H31 109.5 . . ?
H29 C26 H31 109.5 . . ?
O6 C27 C12 122.3(3) . . ?
O6 C27 C25 122.7(3) . . ?
C12 C27 C25 114.9(2) . . ?
C2 C28 H34 109.5 . . ?
C2 C28 H33 109.5 . . ?
H34 C28 H33 109.5 . . ?
C2 C28 H32 109.5 . . ?
H34 C28 H32 109.5 . . ?
H33 C28 H32 109.5 . . ?

loop_
_geom_bond_atom_site_label_1
_geom_bond_atom_site_label_2
_geom_bond_distance
_geom_bond_site_symmetry_2
_geom_bond_publ_flag
O1 C17 1.386(3) . ?
O1 H35 0.85(5) . ?
O2 C18 1.435(3) . ?
O2 C17 1.441(3) . ?
O3 C22 1.214(4) . ?
O4 C16 1.393(3) . ?
O4 C6 1.448(3) . ?
O5 C16 1.447(3) . ?
O5 C25 1.448(3) . ?
O6 C27 1.213(4) . ?
N1 C5 1.264(4) . ?
N1 C6 1.464(3) . ?
C1 C12 1.337(5) . ?
C1 C2 1.507(4) . ?
C1 H1 0.9500 . ?
C2 C28 1.540(4) . ?
C2 C13 1.552(4) . ?
C2 C3 1.572(3) . ?
C3 C4 1.544(4) . ?
C3 C14 1.564(4) . ?
C3 C25 1.581(4) . ?
C4 C5 1.497(4) . ?
C4 H28 0.9900 . ?
C4 H27 0.9900 . ?
C5 C16 1.500(4) . ?
C6 C7 1.545(3) . ?
C6 C17 1.549(3) . ?
C7 C8 1.530(3) . ?
C7 H23 0.9900 . ?
C7 H22 0.9900 . ?
C8 C9 1.558(3) . ?
C8 C19 1.564(3) . ?
C8 C18 1.564(4) . ?
C9 C10 1.519(4) . ?
C9 C23 1.542(4) . ?
C9 C21 1.552(4) . ?
C10 C11 1.332(5) . ?
C10 H18 0.9500 . ?
C11 C22 1.484(4) . ?
C11 H2 0.9500 . ?
C12 C27 1.478(4) . ?
C12 H3 0.9500 . ?
C13 H6 0.9800 . ?
C13 H5 0.9800 . ?
C13 H4 0.9800 . ?
C14 C15 1.556(4) . ?
C14 H8 0.9900 . ?
C14 H7 0.9900 . ?
C15 C16 1.509(3) . ?
C15 H10 0.9900 . ?
C15 H9 0.9900 . ?
C17 C20 1.510(4) . ?
C18 C24 1.535(4) . ?
C18 C22 1.535(3) . ?
C19 C20 1.545(4) . ?
C19 H12 0.9900 . ?
C19 H11 0.9900 . ?
C20 H14 0.9900 . ?
C20 H13 0.9900 . ?
C21 H16 0.9800 . ?
C21 H15 0.9800 . ?
C21 H17 0.9800 . ?
C23 H21 0.9800 . ?
C23 H19 0.9800 . ?
C23 H20 0.9800 . ?
C24 H24 0.9800 . ?
C24 H26 0.9800 . ?
C24 H25 0.9800 . ?
C25 C26 1.527(4) . ?
C25 C27 1.534(4) . ?
C26 H30 0.9800 . ?
C26 H29 0.9800 . ?
C26 H31 0.9800 . ?
C28 H34 0.9800 . ?
C28 H33 0.9800 . ?
C28 H32 0.9800 . ?

loop_
_geom_torsion_atom_site_label_1
_geom_torsion_atom_site_label_2
_geom_torsion_atom_site_label_3
_geom_torsion_atom_site_label_4
_geom_torsion
_geom_torsion_site_symmetry_1
_geom_torsion_site_symmetry_2
_geom_torsion_site_symmetry_3
_geom_torsion_site_symmetry_4
_geom_torsion_publ_flag
C12 C1 C2 C28 -131.9(3) . . . . ?
C12 C1 C2 C13 114.3(3) . . . . ?
C12 C1 C2 C3 -10.8(4) . . . . ?
C1 C2 C3 C4 163.3(2) . . . . ?
C28 C2 C3 C4 -77.9(3) . . . . ?
C13 C2 C3 C4 41.5(3) . . . . ?
C1 C2 C3 C14 -77.5(3) . . . . ?
C28 C2 C3 C14 41.3(3) . . . . ?
C13 C2 C3 C14 160.6(2) . . . . ?
C1 C2 C3 C25 40.0(3) . . . . ?
C28 C2 C3 C25 158.8(2) . . . . ?
C13 C2 C3 C25 -81.8(3) . . . . ?
C14 C3 C4 C5 62.1(3) . . . . ?
C2 C3 C4 C5 -177.0(2) . . . . ?
C25 C3 C4 C5 -51.8(3) . . . . ?
C6 N1 C5 C4 -174.2(3) . . . . ?
C6 N1 C5 C16 -2.6(3) . . . . ?
C3 C4 C5 N1 164.8(3) . . . . ?
C3 C4 C5 C16 -6.6(3) . . . . ?
C16 O4 C6 N1 4.7(3) . . . . ?
C16 O4 C6 C7 127.8(2) . . . . ?
C16 O4 C6 C17 -113.2(2) . . . . ?
C5 N1 C6 O4 -1.2(3) . . . . ?
C5 N1 C6 C7 -122.6(2) . . . . ?
C5 N1 C6 C17 116.3(2) . . . . ?
O4 C6 C7 C8 130.6(2) . . . . ?
N1 C6 C7 C8 -109.4(2) . . . . ?
C17 C6 C7 C8 11.9(3) . . . . ?
C6 C7 C8 C9 172.2(2) . . . . ?
C6 C7 C8 C19 51.4(3) . . . . ?
C6 C7 C8 C18 -62.5(3) . . . . ?
C7 C8 C9 C10 166.2(2) . . . . ?
C19 C8 C9 C10 -74.7(3) . . . . ?
C18 C8 C9 C10 43.5(3) . . . . ?
C7 C8 C9 C23 -75.6(3) . . . . ?
C19 C8 C9 C23 43.4(3) . . . . ?
C18 C8 C9 C23 161.6(2) . . . . ?
C7 C8 C9 C21 44.1(3) . . . . ?
C19 C8 C9 C21 163.1(2) . . . . ?
C18 C8 C9 C21 -78.7(3) . . . . ?
C23 C9 C10 C11 -132.9(3) . . . . ?
C21 C9 C10 C11 113.8(3) . . . . ?
C8 C9 C10 C11 -11.8(4) . . . . ?
C9 C10 C11 C22 -1.9(5) . . . . ?
C2 C1 C12 C27 -0.6(5) . . . . ?
C4 C3 C14 C15 -64.5(3) . . . . ?
C2 C3 C14 C15 172.7(2) . . . . ?
C25 C3 C14 C15 51.3(3) . . . . ?
C3 C14 C15 C16 6.8(3) . . . . ?
C6 O4 C16 O5 106.1(2) . . . . ?
C6 O4 C16 C5 -5.8(3) . . . . ?
C6 O4 C16 C15 -132.5(2) . . . . ?
C25 O5 C16 O4 -170.10(19) . . . . ?
C25 O5 C16 C5 -59.5(3) . . . . ?
C25 O5 C16 C15 64.1(3) . . . . ?
N1 C5 C16 O4 5.5(3) . . . . ?
C4 C5 C16 O4 178.5(2) . . . . ?
N1 C5 C16 O5 -108.2(2) . . . . ?
C4 C5 C16 O5 64.8(3) . . . . ?
N1 C5 C16 C15 132.6(2) . . . . ?
C4 C5 C16 C15 -54.4(3) . . . . ?
C14 C15 C16 O4 172.1(2) . . . . ?
C14 C15 C16 O5 -66.5(3) . . . . ?
C14 C15 C16 C5 51.4(3) . . . . ?
C18 O2 C17 O1 170.3(2) . . . . ?
C18 O2 C17 C20 50.6(3) . . . . ?
C18 O2 C17 C6 -68.8(3) . . . . ?
O4 C6 C17 O1 49.4(3) . . . . ?
N1 C6 C17 O1 -67.5(3) . . . . ?
C7 C6 C17 O1 169.0(2) . . . . ?
O4 C6 C17 O2 -68.5(2) . . . . ?
N1 C6 C17 O2 174.6(2) . . . . ?
C7 C6 C17 O2 51.1(3) . . . . ?
O4 C6 C17 C20 173.0(2) . . . . ?
N1 C6 C17 C20 56.1(3) . . . . ?
C7 C6 C17 C20 -67.4(3) . . . . ?
C17 O2 C18 C24 142.6(2) . . . . ?
C17 O2 C18 C22 -104.0(2) . . . . ?
C17 O2 C18 C8 15.7(3) . . . . ?
C7 C8 C18 O2 49.2(3) . . . . ?
C9 C8 C18 O2 175.8(2) . . . . ?
C19 C8 C18 O2 -64.4(2) . . . . ?
C7 C8 C18 C24 -68.6(3) . . . . ?
C9 C8 C18 C24 58.0(3) . . . . ?
C19 C8 C18 C24 177.8(2) . . . . ?
C7 C8 C18 C22 171.6(2) . . . . ?
C9 C8 C18 C22 -61.7(3) . . . . ?
C19 C8 C18 C22 58.1(2) . . . . ?
C7 C8 C19 C20 -69.7(3) . . . . ?
C9 C8 C19 C20 166.3(2) . . . . ?
C18 C8 C19 C20 44.8(3) . . . . ?
O1 C17 C20 C19 174.2(2) . . . . ?
O2 C17 C20 C19 -67.9(3) . . . . ?
C6 C17 C20 C19 49.6(3) . . . . ?
C8 C19 C20 C17 16.6(3) . . . . ?
C10 C11 C22 O3 166.5(3) . . . . ?
C10 C11 C22 C18 -17.0(4) . . . . ?
O2 C18 C22 O3 -16.0(4) . . . . ?
C24 C18 C22 O3 95.9(3) . . . . ?
C8 C18 C22 O3 -136.7(3) . . . . ?
O2 C18 C22 C11 167.5(2) . . . . ?
C24 C18 C22 C11 -80.6(3) . . . . ?
C8 C18 C22 C11 46.8(3) . . . . ?
C16 O5 C25 C26 128.7(2) . . . . ?
C16 O5 C25 C27 -117.7(2) . . . . ?
C16 O5 C25 C3 1.0(3) . . . . ?
C4 C3 C25 O5 57.7(3) . . . . ?
C14 C3 C25 O5 -56.9(3) . . . . ?
C2 C3 C25 O5 -176.7(2) . . . . ?
C4 C3 C25 C26 -63.1(3) . . . . ?
C14 C3 C25 C26 -177.7(2) . . . . ?
C2 C3 C25 C26 62.5(3) . . . . ?
C4 C3 C25 C27 176.4(2) . . . . ?
C14 C3 C25 C27 61.8(3) . . . . ?
C2 C3 C25 C27 -58.0(3) . . . . ?
C1 C12 C27 O6 164.2(3) . . . . ?
C1 C12 C27 C25 -18.6(4) . . . . ?
O5 C25 C27 O6 -16.5(4) . . . . ?
C26 C25 C27 O6 96.6(3) . . . . ?
C3 C25 C27 O6 -136.4(3) . . . . ?
O5 C25 C27 C12 166.2(2) . . . . ?
C26 C25 C27 C12 -80.7(3) . . . . ?
C3 C25 C27 C12 46.4(3) . . . . ?
